data_1557115
loop_
_publ_author_name
'Liu, Xihong'
'Zhang, Jingying'
'Bai, Lutao'
'Wang, Linqing'
'Yang, Dongxu'
'Wang, Rui'

_publ_section_title
;
 Catalytic asymmetric multiple dearomatizations of phenols enabled by a
 cascade 1,8-addition and Diels--Alder reaction
;
_journal_issue 3
_journal_name_full 'Chemical Science'
_journal_page_first 671
_journal_page_last 676
_journal_paper_doi 10.1039/C9SC05320D
_journal_volume 11
_journal_year 2020
_chemical_absolute_configuration unk
_chemical_formula_moiety 'C33 H26 O2'
_chemical_formula_sum 'C33 H26 O2'
_chemical_formula_weight 454.54
_space_group_crystal_system orthorhombic
_space_group_IT_number 19
_space_group_name_Hall 'P 2ac 2ab'
_space_group_name_H-M_alt 'P 21 21 21'
_atom_sites_solution_hydrogens geom
_atom_sites_solution_primary direct
_audit_creation_date 2019-02-25
_audit_creation_method
;
Olex2 1.2
(compiled 2018.05.29 svn.r3508 for OlexSys, GUI svn.r5506)
;
_audit_update_record
;
2019-11-22 deposited with the CCDC.	2019-11-27 downloaded from the CCDC.
;
_cell_angle_alpha 90
_cell_angle_beta 90
_cell_angle_gamma 90
_cell_formula_units_Z 4
_cell_length_a 11.3659(4)
_cell_length_b 11.9259(4)
_cell_length_c 17.9314(6)
_cell_measurement_reflns_used 9928
_cell_measurement_temperature 153(2)
_cell_measurement_theta_max 62.37
_cell_measurement_theta_min 5.92
_cell_volume 2430.58(14)
_computing_cell_refinement 'SAINT V8.38A (?, 2016)'
_computing_data_reduction 'SAINT V8.38A (?, 2016)'
_computing_molecular_graphics 'Olex2 (Dolomanov et al., 2009)'
_computing_publication_material 'Olex2 (Dolomanov et al., 2009)'
_computing_structure_refinement 'ShelXL (Sheldrick, 2015)'
_computing_structure_solution 'ShelXS (Sheldrick, 2008)'
_diffrn_ambient_temperature 153.01
_diffrn_measured_fraction_theta_full 0.992
_diffrn_measured_fraction_theta_max 0.992
_diffrn_measurement_device_type 'Bruker APEX-II CCD'
_diffrn_measurement_method '\f and \w scans'
_diffrn_radiation_type CuK\a
_diffrn_radiation_wavelength 1.54178
_diffrn_reflns_av_R_equivalents 0.0502
_diffrn_reflns_av_unetI/netI 0.0228
_diffrn_reflns_Laue_measured_fraction_full 0.992
_diffrn_reflns_Laue_measured_fraction_max 0.992
_diffrn_reflns_limit_h_max 13
_diffrn_reflns_limit_h_min -13
_diffrn_reflns_limit_k_max 13
_diffrn_reflns_limit_k_min -13
_diffrn_reflns_limit_l_max 20
_diffrn_reflns_limit_l_min -20
_diffrn_reflns_number 37658
_diffrn_reflns_point_group_measured_fraction_full 0.993
_diffrn_reflns_point_group_measured_fraction_max 0.993
_diffrn_reflns_theta_full 62.730
_diffrn_reflns_theta_max 62.730
_diffrn_reflns_theta_min 5.917
_diffrn_standards_number 0
_exptl_absorpt_coefficient_mu 0.591
_exptl_absorpt_correction_T_max 0.7522
_exptl_absorpt_correction_T_min 0.6985
_exptl_absorpt_correction_type multi-scan
_exptl_absorpt_process_details
'SADABS-2016/2 (Bruker,2016/2) was used for absorption correction. wR2(int) was 0.1045 before and 0.0702 after correction. The Ratio of minimum to maximum transmission is 0.9286. The \l/2 correction factor is Not present.'
_exptl_crystal_colour 'clear light colourless'
_exptl_crystal_colour_lustre clear
_exptl_crystal_colour_modifier light
_exptl_crystal_colour_primary colourless
_exptl_crystal_density_diffrn 1.242
_exptl_crystal_description block
_exptl_crystal_F_000 960
_exptl_crystal_size_max 0.18
_exptl_crystal_size_mid 0.15
_exptl_crystal_size_min 0.12
_refine_diff_density_max 0.125
_refine_diff_density_min -0.137
_refine_diff_density_rms 0.028
_refine_ls_abs_structure_details
;
 Flack x determined using 1599 quotients [(I+)-(I-)]/[(I+)+(I-)]
 (Parsons, Flack and Wagner, Acta Cryst. B69 (2013) 249-259).
;
_refine_ls_abs_structure_Flack 0.06(8)
_refine_ls_extinction_method none
_refine_ls_goodness_of_fit_ref 1.080
_refine_ls_hydrogen_treatment constr
_refine_ls_matrix_type full
_refine_ls_number_parameters 318
_refine_ls_number_reflns 3865
_refine_ls_number_restraints 0
_refine_ls_restrained_S_all 1.080
_refine_ls_R_factor_all 0.0273
_refine_ls_R_factor_gt 0.0265
_refine_ls_shift/su_max 0.000
_refine_ls_shift/su_mean 0.000
_refine_ls_structure_factor_coef Fsqd
_refine_ls_weighting_details 'w=1/[\s^2^(Fo^2^)+(0.0312P)^2^+0.4008P] where P=(Fo^2^+2Fc^2^)/3'
_refine_ls_weighting_scheme calc
_refine_ls_wR_factor_gt 0.0655
_refine_ls_wR_factor_ref 0.0663
_reflns_Friedel_coverage 0.752
_reflns_Friedel_fraction_full 0.994
_reflns_Friedel_fraction_max 0.993
_reflns_number_gt 3784
_reflns_number_total 3865
_reflns_threshold_expression 'I > 2\s(I)'
_cod_data_source_file c9sc05320d2.cif
_cod_data_source_block 20190117_liuxh_cho_0m_a
_cod_depositor_comments 'Adding full bibliography for 1557115.cif.'
_cod_database_code 1557115
_shelx_shelxl_version_number 2018/3
_shelx_space_group_comment
;
The symmetry employed for this shelxl refinement is uniquely defined
by the following loop, which should always be used as a source of
symmetry information in preference to the above space-group names.
They are only intended as comments.
;
_olex2_refinement_description
;
1. Fixed Uiso
 At 1.2 times of:
  All C(H) groups, All C(H,H) groups
 At 1.5 times of:
  All C(H,H,H) groups
2.a Ternary CH refined with riding coordinates:
 C6(H6), C13(H13)
2.b Secondary CH2 refined with riding coordinates:
 C31(H31A,H31B)
2.c Aromatic/amide H refined with riding coordinates:
 C9(H9), C10(H10), C11(H11), C12(H12), C17(H17), C18(H18), C19(H19), C20(H20),
 C21(H21), C23(H23), C24(H24), C25(H25), C26(H26), C27(H27), C28(H28), C29(H29)
2.d Idealised Me refined as rotating group:
 C32(H32A,H32B,H32C), C33(H33A,H33B,H33C)
;
_olex2_submission_special_instructions 'No special instructions were received'

loop_
_space_group_symop_operation_xyz
'x, y, z'
'-x+1/2, -y, z+1/2'
'-x, y+1/2, -z+1/2'
'x+1/2, -y+1/2, -z'

loop_
_atom_site_label
_atom_site_type_symbol
_atom_site_fract_x
_atom_site_fract_y
_atom_site_fract_z
_atom_site_U_iso_or_equiv
_atom_site_adp_type
_atom_site_occupancy
_atom_site_site_symmetry_order
_atom_site_calc_flag
_atom_site_refinement_flags_posn
O1 O 0.60722(11) 0.56130(11) 0.58476(8) 0.0297(3) Uani 1 1 d .
C1 C 0.50298(16) 0.57898(15) 0.57706(10) 0.0235(4) Uani 1 1 d .
O2 O 0.26533(14) 0.87463(12) 0.25950(8) 0.0358(3) Uani 1 1 d .
C2 C 0.40950(17) 0.58033(15) 0.63766(10) 0.0246(4) Uani 1 1 d .
C3 C 0.30972(16) 0.51924(15) 0.59586(10) 0.0236(4) Uani 1 1 d .
C5 C 0.43762(16) 0.59644(15) 0.50457(10) 0.0219(4) Uani 1 1 d .
C4 C 0.32450(16) 0.53379(14) 0.52196(10) 0.0213(4) Uani 1 1 d .
C7 C 0.36091(16) 0.76641(15) 0.57534(10) 0.0216(4) Uani 1 1 d .
C6 C 0.39730(16) 0.72054(15) 0.49934(9) 0.0208(4) Uani 1 1 d .
H6 H 0.466426 0.765452 0.482078 0.025 Uiso 1 1 calc R
C8 C 0.37237(16) 0.70448(16) 0.64191(10) 0.0244(4) Uani 1 1 d .
C9 C 0.34699(18) 0.75578(17) 0.70975(10) 0.0300(4) Uani 1 1 d .
H9 H 0.355307 0.714335 0.754684 0.036 Uiso 1 1 calc R
C10 C 0.30968(18) 0.86661(18) 0.71279(11) 0.0319(5) Uani 1 1 d .
H10 H 0.293094 0.900520 0.759567 0.038 Uiso 1 1 calc R
C11 C 0.29670(17) 0.92752(17) 0.64773(11) 0.0301(4) Uani 1 1 d .
H11 H 0.270805 1.003214 0.649400 0.036 Uiso 1 1 calc R
C12 C 0.32192(16) 0.87682(15) 0.57996(11) 0.0250(4) Uani 1 1 d .
H12 H 0.312289 0.918757 0.535337 0.030 Uiso 1 1 calc R
C13 C 0.29906(16) 0.73258(14) 0.43889(9) 0.0210(4) Uani 1 1 d .
H13 H 0.240290 0.786235 0.460065 0.025 Uiso 1 1 calc R
C14 C 0.23043(16) 0.62655(14) 0.42022(10) 0.0220(4) Uani 1 1 d .
C15 C 0.23728(15) 0.53168(14) 0.46176(9) 0.0213(4) Uani 1 1 d .
C17 C 0.13193(19) 0.5351(2) 0.67822(12) 0.0400(5) Uani 1 1 d .
H17 H 0.147915 0.612687 0.684726 0.048 Uiso 1 1 calc R
C16 C 0.20654(16) 0.47013(17) 0.63443(10) 0.0268(4) Uani 1 1 d .
C18 C 0.0344(2) 0.4877(2) 0.71246(14) 0.0510(7) Uani 1 1 d .
H18 H -0.016146 0.532974 0.742004 0.061 Uiso 1 1 calc R
C19 C 0.0107(2) 0.3745(2) 0.70367(14) 0.0507(7) Uani 1 1 d .
H19 H -0.056626 0.342339 0.726616 0.061 Uiso 1 1 calc R
C20 C 0.0847(2) 0.3092(2) 0.66175(13) 0.0473(6) Uani 1 1 d .
H20 H 0.069060 0.231331 0.656334 0.057 Uiso 1 1 calc R
C21 C 0.18227(19) 0.35600(18) 0.62719(11) 0.0348(5) Uani 1 1 d .
H21 H 0.232998 0.309899 0.598330 0.042 Uiso 1 1 calc R
C22 C 0.16525(17) 0.42852(15) 0.44960(10) 0.0269(4) Uani 1 1 d .
C23 C 0.2196(2) 0.32737(16) 0.43188(11) 0.0360(5) Uani 1 1 d .
H23 H 0.302592 0.324386 0.425747 0.043 Uiso 1 1 calc R
C24 C 0.1525(3) 0.23047(18) 0.42313(13) 0.0491(7) Uani 1 1 d .
H24 H 0.189797 0.161526 0.411114 0.059 Uiso 1 1 calc R
C25 C 0.0326(3) 0.2344(2) 0.43181(16) 0.0561(7) Uani 1 1 d .
H25 H -0.012824 0.168199 0.425570 0.067 Uiso 1 1 calc R
C26 C -0.0217(2) 0.3335(2) 0.44946(17) 0.0591(8) Uani 1 1 d .
H26 H -0.104634 0.335810 0.455655 0.071 Uiso 1 1 calc R
C27 C 0.0444(2) 0.43044(19) 0.45828(14) 0.0426(5) Uani 1 1 d .
H27 H 0.006134 0.498875 0.470425 0.051 Uiso 1 1 calc R
C28 C 0.15282(17) 0.63680(15) 0.35603(10) 0.0255(4) Uani 1 1 d .
H28 H 0.092510 0.582436 0.349855 0.031 Uiso 1 1 calc R
C29 C 0.16170(17) 0.71874(15) 0.30509(10) 0.0273(4) Uani 1 1 d .
H29 H 0.104617 0.722993 0.266497 0.033 Uiso 1 1 calc R
C30 C 0.25626(18) 0.80166(15) 0.30701(10) 0.0266(4) Uani 1 1 d .
C31 C 0.34676(18) 0.78856(16) 0.36773(10) 0.0280(4) Uani 1 1 d .
H31A H 0.377995 0.863522 0.380777 0.034 Uiso 1 1 calc R
H31B H 0.412993 0.743214 0.348335 0.034 Uiso 1 1 calc R
C32 C 0.50554(17) 0.55620(16) 0.43655(11) 0.0284(4) Uani 1 1 d .
H32A H 0.453914 0.557495 0.392787 0.043 Uiso 1 1 calc GR
H32B H 0.533420 0.479511 0.445088 0.043 Uiso 1 1 calc GR
H32C H 0.573031 0.605681 0.427964 0.043 Uiso 1 1 calc GR
C33 C 0.44858(19) 0.52865(18) 0.71068(11) 0.0333(5) Uani 1 1 d .
H33A H 0.474483 0.451375 0.701976 0.050 Uiso 1 1 calc GR
H33B H 0.382706 0.528751 0.745939 0.050 Uiso 1 1 calc GR
H33C H 0.513864 0.572381 0.731388 0.050 Uiso 1 1 calc GR

loop_
_atom_site_aniso_label
_atom_site_aniso_U_11
_atom_site_aniso_U_22
_atom_site_aniso_U_33
_atom_site_aniso_U_23
_atom_site_aniso_U_13
_atom_site_aniso_U_12
O1 0.0223(7) 0.0290(7) 0.0376(7) 0.0023(6) -0.0043(6) 0.0017(6)
C1 0.0237(10) 0.0167(8) 0.0300(10) 0.0018(8) -0.0024(8) -0.0017(7)
O2 0.0463(9) 0.0330(8) 0.0280(7) 0.0118(6) -0.0040(6) -0.0004(7)
C2 0.0241(9) 0.0273(9) 0.0225(9) 0.0045(8) -0.0019(7) -0.0008(8)
C3 0.0231(9) 0.0221(9) 0.0257(9) 0.0041(7) -0.0001(8) 0.0032(8)
C5 0.0207(9) 0.0214(9) 0.0237(9) 0.0012(7) 0.0016(7) 0.0006(7)
C4 0.0232(9) 0.0158(8) 0.0247(9) 0.0013(7) 0.0006(7) 0.0022(7)
C7 0.0184(9) 0.0247(9) 0.0217(9) -0.0019(7) -0.0034(7) -0.0017(7)
C6 0.0214(9) 0.0205(9) 0.0204(8) 0.0023(7) 0.0005(7) -0.0023(7)
C8 0.0204(9) 0.0289(10) 0.0240(9) 0.0003(8) -0.0020(7) -0.0022(7)
C9 0.0294(10) 0.0405(11) 0.0202(9) -0.0013(8) -0.0015(8) -0.0032(9)
C10 0.0261(10) 0.0429(12) 0.0266(9) -0.0121(9) -0.0003(8) -0.0013(9)
C11 0.0258(10) 0.0304(10) 0.0341(10) -0.0102(9) -0.0042(8) 0.0011(8)
C12 0.0236(10) 0.0244(9) 0.0269(9) -0.0021(8) -0.0046(7) -0.0006(8)
C13 0.0247(9) 0.0195(8) 0.0190(8) 0.0010(7) 0.0003(7) -0.0007(7)
C14 0.0245(9) 0.0217(9) 0.0197(9) -0.0021(7) 0.0017(7) 0.0007(8)
C15 0.0224(9) 0.0214(9) 0.0200(8) -0.0014(7) 0.0021(7) 0.0014(7)
C17 0.0350(11) 0.0437(12) 0.0415(12) 0.0113(10) 0.0088(9) 0.0065(10)
C16 0.0233(9) 0.0333(10) 0.0238(9) 0.0107(8) -0.0030(8) 0.0006(8)
C18 0.0353(13) 0.0707(18) 0.0472(13) 0.0194(13) 0.0140(11) 0.0138(12)
C19 0.0276(12) 0.0753(18) 0.0492(14) 0.0330(13) 0.0036(10) -0.0046(12)
C20 0.0386(13) 0.0525(14) 0.0510(14) 0.0205(11) -0.0044(11) -0.0172(12)
C21 0.0330(11) 0.0360(11) 0.0352(11) 0.0090(9) -0.0011(9) -0.0069(9)
C22 0.0342(11) 0.0235(9) 0.0230(9) 0.0036(8) -0.0061(8) -0.0035(8)
C23 0.0492(13) 0.0248(10) 0.0340(10) -0.0007(9) -0.0012(9) -0.0026(9)
C24 0.082(2) 0.0227(11) 0.0423(13) -0.0012(10) -0.0064(12) -0.0076(12)
C25 0.0693(19) 0.0346(13) 0.0643(16) 0.0104(12) -0.0264(14) -0.0261(13)
C26 0.0430(15) 0.0452(15) 0.089(2) 0.0220(14) -0.0224(14) -0.0200(12)
C27 0.0348(12) 0.0294(11) 0.0636(15) 0.0098(11) -0.0114(11) -0.0060(9)
C28 0.0296(10) 0.0239(9) 0.0230(9) -0.0039(8) -0.0028(8) -0.0012(8)
C29 0.0335(11) 0.0270(9) 0.0214(9) -0.0023(8) -0.0057(8) 0.0034(8)
C30 0.0353(11) 0.0252(9) 0.0192(9) 0.0000(8) 0.0007(8) 0.0035(8)
C31 0.0318(10) 0.0269(10) 0.0252(9) 0.0041(8) -0.0014(8) -0.0046(8)
C32 0.0269(10) 0.0292(10) 0.0291(10) -0.0012(8) 0.0038(8) 0.0018(8)
C33 0.0335(11) 0.0379(11) 0.0284(10) 0.0096(9) -0.0046(8) 0.0004(9)

loop_
_atom_type_symbol
_atom_type_description
_atom_type_scat_dispersion_real
_atom_type_scat_dispersion_imag
_atom_type_scat_source
C C 0.0181 0.0091 'International Tables Vol C Tables 4.2.6.8 and 6.1.1.4'
H H 0.0000 0.0000 'International Tables Vol C Tables 4.2.6.8 and 6.1.1.4'
O O 0.0492 0.0322 'International Tables Vol C Tables 4.2.6.8 and 6.1.1.4'

loop_
_geom_angle_atom_site_label_1
_geom_angle_atom_site_label_2
_geom_angle_atom_site_label_3
_geom_angle
O1 C1 C2 127.16(17)
O1 C1 C5 127.07(17)
C5 C1 C2 105.65(14)
C1 C2 C3 99.29(14)
C1 C2 C8 103.70(14)
C8 C2 C3 106.05(15)
C33 C2 C1 114.14(16)
C33 C2 C3 116.35(16)
C33 C2 C8 115.38(16)
C4 C3 C2 109.00(16)
C4 C3 C16 127.50(17)
C16 C3 C2 122.79(16)
C1 C5 C4 99.89(14)
C1 C5 C6 109.17(14)
C1 C5 C32 113.37(15)
C4 C5 C6 103.38(14)
C4 C5 C32 116.03(15)
C32 C5 C6 113.71(15)
C3 C4 C5 111.76(16)
C3 C4 C15 129.63(17)
C15 C4 C5 115.45(15)
C8 C7 C6 122.92(15)
C12 C7 C6 118.61(16)
C12 C7 C8 118.33(16)
C5 C6 H6 107.3
C5 C6 C13 109.90(14)
C7 C6 C5 111.59(14)
C7 C6 H6 107.3
C7 C6 C13 113.14(14)
C13 C6 H6 107.3
C7 C8 C2 119.12(16)
C9 C8 C2 121.48(16)
C9 C8 C7 119.38(17)
C8 C9 H9 119.5
C10 C9 C8 121.06(18)
C10 C9 H9 119.5
C9 C10 H10 120.0
C11 C10 C9 119.96(17)
C11 C10 H10 120.0
C10 C11 H11 120.4
C10 C11 C12 119.23(18)
C12 C11 H11 120.4
C7 C12 H12 119.0
C11 C12 C7 122.03(18)
C11 C12 H12 119.0
C6 C13 H13 105.8
C14 C13 C6 116.24(14)
C14 C13 H13 105.8
C14 C13 C31 111.00(14)
C31 C13 C6 111.31(14)
C31 C13 H13 105.8
C15 C14 C13 122.83(15)
C15 C14 C28 122.62(16)
C28 C14 C13 114.49(15)
C4 C15 C22 119.50(15)
C14 C15 C4 115.39(16)
C14 C15 C22 125.11(16)
C16 C17 H17 119.7
C18 C17 H17 119.7
C18 C17 C16 120.6(2)
C17 C16 C3 121.70(18)
C17 C16 C21 118.39(19)
C21 C16 C3 119.91(18)
C17 C18 H18 119.9
C19 C18 C17 120.1(2)
C19 C18 H18 119.9
C18 C19 H19 120.1
C20 C19 C18 119.8(2)
C20 C19 H19 120.1
C19 C20 H20 119.8
C19 C20 C21 120.4(2)
C21 C20 H20 119.8
C16 C21 H21 119.7
C20 C21 C16 120.6(2)
C20 C21 H21 119.7
C23 C22 C15 120.24(18)
C27 C22 C15 120.96(18)
C27 C22 C23 118.76(19)
C22 C23 H23 120.0
C22 C23 C24 120.1(2)
C24 C23 H23 120.0
C23 C24 H24 119.9
C25 C24 C23 120.2(2)
C25 C24 H24 119.9
C24 C25 H25 119.9
C26 C25 C24 120.2(2)
C26 C25 H25 119.9
C25 C26 H26 120.0
C25 C26 C27 120.1(2)
C27 C26 H26 120.0
C22 C27 C26 120.7(2)
C22 C27 H27 119.6
C26 C27 H27 119.6
C14 C28 H28 118.2
C29 C28 C14 123.65(17)
C29 C28 H28 118.2
C28 C29 H29 118.9
C28 C29 C30 122.17(17)
C30 C29 H29 118.9
O2 C30 C29 121.85(18)
O2 C30 C31 121.35(18)
C29 C30 C31 116.70(15)
C13 C31 H31A 108.8
C13 C31 H31B 108.8
C30 C31 C13 113.83(16)
C30 C31 H31A 108.8
C30 C31 H31B 108.8
H31A C31 H31B 107.7
C5 C32 H32A 109.5
C5 C32 H32B 109.5
C5 C32 H32C 109.5
H32A C32 H32B 109.5
H32A C32 H32C 109.5
H32B C32 H32C 109.5
C2 C33 H33A 109.5
C2 C33 H33B 109.5
C2 C33 H33C 109.5
H33A C33 H33B 109.5
H33A C33 H33C 109.5
H33B C33 H33C 109.5

loop_
_geom_bond_atom_site_label_1
_geom_bond_atom_site_label_2
_geom_bond_distance
O1 C1 1.211(2)
C1 C2 1.520(3)
C1 C5 1.511(3)
O2 C30 1.222(2)
C2 C3 1.542(3)
C2 C8 1.541(3)
C2 C33 1.514(3)
C3 C4 1.347(3)
C3 C16 1.482(3)
C5 C4 1.519(3)
C5 C6 1.552(2)
C5 C32 1.521(3)
C4 C15 1.466(3)
C7 C6 1.526(2)
C7 C8 1.410(3)
C7 C12 1.392(3)
C6 H6 1.0000
C6 C13 1.563(2)
C8 C9 1.392(3)
C9 H9 0.9500
C9 C10 1.389(3)
C10 H10 0.9500
C10 C11 1.382(3)
C11 H11 0.9500
C11 C12 1.387(3)
C12 H12 0.9500
C13 H13 1.0000
C13 C14 1.523(2)
C13 C31 1.539(2)
C14 C15 1.357(3)
C14 C28 1.455(3)
C15 C22 1.494(3)
C17 H17 0.9500
C17 C16 1.391(3)
C17 C18 1.387(3)
C16 C21 1.395(3)
C18 H18 0.9500
C18 C19 1.385(4)
C19 H19 0.9500
C19 C20 1.371(4)
C20 H20 0.9500
C20 C21 1.388(3)
C21 H21 0.9500
C22 C23 1.392(3)
C22 C27 1.383(3)
C23 H23 0.9500
C23 C24 1.394(3)
C24 H24 0.9500
C24 C25 1.372(4)
C25 H25 0.9500
C25 C26 1.370(4)
C26 H26 0.9500
C26 C27 1.388(3)
C27 H27 0.9500
C28 H28 0.9500
C28 C29 1.341(3)
C29 H29 0.9500
C29 C30 1.461(3)
C30 C31 1.506(3)
C31 H31A 0.9900
C31 H31B 0.9900
C32 H32A 0.9800
C32 H32B 0.9800
C32 H32C 0.9800
C33 H33A 0.9800
C33 H33B 0.9800
C33 H33C 0.9800

loop_
_geom_torsion_atom_site_label_1
_geom_torsion_atom_site_label_2
_geom_torsion_atom_site_label_3
_geom_torsion_atom_site_label_4
_geom_torsion
O1 C1 C2 C3 -139.14(19)
O1 C1 C2 C8 111.7(2)
O1 C1 C2 C33 -14.7(3)
O1 C1 C5 C4 141.50(19)
O1 C1 C5 C6 -110.5(2)
O1 C1 C5 C32 17.4(3)
C1 C2 C3 C4 -25.56(19)
C1 C2 C3 C16 163.43(16)
C1 C2 C8 C7 40.0(2)
C1 C2 C8 C9 -141.76(18)
C1 C5 C4 C3 18.80(19)
C1 C5 C4 C15 -179.28(14)
C1 C5 C6 C7 -36.5(2)
C1 C5 C6 C13 -162.81(14)
O2 C30 C31 C13 154.74(18)
C2 C1 C5 C4 -34.75(16)
C2 C1 C5 C6 73.26(17)
C2 C1 C5 C32 -158.85(15)
C2 C3 C4 C5 4.4(2)
C2 C3 C4 C15 -154.21(17)
C2 C3 C16 C17 58.5(3)
C2 C3 C16 C21 -121.6(2)
C2 C8 C9 C10 -177.75(18)
C3 C2 C8 C7 -64.1(2)
C3 C2 C8 C9 114.18(19)
C3 C4 C15 C14 121.8(2)
C3 C4 C15 C22 -59.0(3)
C3 C16 C21 C20 -178.72(18)
C5 C1 C2 C3 37.11(17)
C5 C1 C2 C8 -72.05(16)
C5 C1 C2 C33 161.60(16)
C5 C4 C15 C14 -36.2(2)
C5 C4 C15 C22 142.95(16)
C5 C6 C13 C14 22.8(2)
C5 C6 C13 C31 -105.63(17)
C4 C3 C16 C17 -110.8(2)
C4 C3 C16 C21 69.2(3)
C4 C5 C6 C7 69.18(18)
C4 C5 C6 C13 -57.17(17)
C4 C15 C22 C23 -60.9(2)
C4 C15 C22 C27 116.7(2)
C7 C6 C13 C14 -102.71(18)
C7 C6 C13 C31 128.89(16)
C7 C8 C9 C10 0.5(3)
C6 C5 C4 C3 -93.79(18)
C6 C5 C4 C15 68.13(18)
C6 C7 C8 C2 -7.4(3)
C6 C7 C8 C9 174.32(18)
C6 C7 C12 C11 -174.50(17)
C6 C13 C14 C15 11.6(2)
C6 C13 C14 C28 -170.95(15)
C6 C13 C31 C30 179.52(15)
C8 C2 C3 C4 81.71(19)
C8 C2 C3 C16 -89.3(2)
C8 C7 C6 C5 4.6(2)
C8 C7 C6 C13 129.20(17)
C8 C7 C12 C11 1.3(3)
C8 C9 C10 C11 0.3(3)
C9 C10 C11 C12 -0.3(3)
C10 C11 C12 C7 -0.5(3)
C12 C7 C6 C5 -179.72(16)
C12 C7 C6 C13 -55.2(2)
C12 C7 C8 C2 176.99(16)
C12 C7 C8 C9 -1.3(3)
C13 C14 C15 C4 -5.9(2)
C13 C14 C15 C22 175.02(17)
C13 C14 C28 C29 17.3(3)
C14 C13 C31 C30 48.4(2)
C14 C15 C22 C23 118.1(2)
C14 C15 C22 C27 -64.2(3)
C14 C28 C29 C30 4.2(3)
C15 C14 C28 C29 -165.32(18)
C15 C22 C23 C24 177.77(18)
C15 C22 C27 C26 -177.7(2)
C17 C16 C21 C20 1.2(3)
C17 C18 C19 C20 0.8(4)
C16 C3 C4 C5 174.92(17)
C16 C3 C4 C15 16.3(3)
C16 C17 C18 C19 0.4(4)
C18 C17 C16 C3 178.6(2)
C18 C17 C16 C21 -1.3(3)
C18 C19 C20 C21 -0.9(4)
C19 C20 C21 C16 -0.1(3)
C22 C23 C24 C25 0.1(4)
C23 C22 C27 C26 -0.1(4)
C23 C24 C25 C26 -0.3(4)
C24 C25 C26 C27 0.3(4)
C25 C26 C27 C22 -0.1(4)
C27 C22 C23 C24 0.1(3)
C28 C14 C15 C4 176.89(16)
C28 C14 C15 C22 -2.2(3)
C28 C29 C30 O2 178.37(19)
C28 C29 C30 C31 2.1(3)
C29 C30 C31 C13 -29.0(2)
C31 C13 C14 C15 140.18(17)
C31 C13 C14 C28 -42.4(2)
C32 C5 C4 C3 141.03(17)
C32 C5 C4 C15 -57.1(2)
C32 C5 C6 C7 -164.15(15)
C32 C5 C6 C13 69.49(19)
C33 C2 C3 C4 -148.48(17)
C33 C2 C3 C16 40.5(2)
C33 C2 C8 C7 165.52(17)
C33 C2 C8 C9 -16.2(3)
